data_7124379
loop_
_publ_author_name
'Liu, Hua-Wei'
'Wang, Kai-Yao'
'Ding, Dong'
'Sun, Meng'
'Cheng, Lin'
'Wang, Cheng'

_publ_section_title
;
 Deep Eutectic Solvothermal Synthesis of an Open Framework Copper
 Selenidogermanate with pH-resistant Cs+ Ion Exchange Property
;
_journal_name_full 'Chemical Communications'
_journal_paper_doi 10.1039/C9CC06906B
_journal_year 2019
_chemical_formula_sum 'C0.75 H4.5 Cu1.25 Ge N0.75 Se3'
_chemical_formula_weight 412.95
_space_group_crystal_system tetragonal
_space_group_IT_number 113
_space_group_name_Hall 'P -4 2ab'
_space_group_name_H-M_alt 'P -4 21 m'
_symmetry_space_group_name_Hall 'P -4 2ab'
_symmetry_space_group_name_H-M 'P -4 21 m'
_atom_sites_solution_hydrogens difmap
_audit_creation_method SHELXL-2014/7
_audit_update_record
;
2019-09-03 deposited with the CCDC.    2019-10-24 downloaded from the CCDC.
;
_cell_angle_alpha 90
_cell_angle_beta 90
_cell_angle_gamma 90
_cell_formula_units_Z 8
_cell_length_a 12.9345(4)
_cell_length_b 12.9345(4)
_cell_length_c 8.9057(5)
_cell_measurement_reflns_used 2594
_cell_measurement_temperature 293(2)
_cell_measurement_theta_max 29.3430
_cell_measurement_theta_min 3.8910
_cell_volume 1489.94(11)
_computing_cell_refinement 'CrysAlisPro 1.171.39.35c (Rigaku OD, 2017)'
_computing_data_collection 'CrysAlisPro 1.171.39.35c (Rigaku OD, 2017)'
_computing_data_reduction 'CrysAlisPro 1.171.39.35c (Rigaku OD, 2017)'
_computing_structure_refinement 'SHELXL-2014/7 (Sheldrick, 2014)'
_diffrn_ambient_temperature 293(2)
_diffrn_measured_fraction_theta_full 0.994
_diffrn_measured_fraction_theta_max 0.995
_diffrn_measurement_device_type 'XtaLAB AFC12 (RINC): Kappa dual offset/far'
_diffrn_measurement_method '\w scans'
_diffrn_radiation_type MoK\a
_diffrn_radiation_wavelength 0.71073
_diffrn_reflns_av_R_equivalents 0.0601
_diffrn_reflns_av_unetI/netI 0.0475
_diffrn_reflns_Laue_measured_fraction_full 0.994
_diffrn_reflns_Laue_measured_fraction_max 0.995
_diffrn_reflns_limit_h_max 16
_diffrn_reflns_limit_h_min -15
_diffrn_reflns_limit_k_max 12
_diffrn_reflns_limit_k_min -16
_diffrn_reflns_limit_l_max 11
_diffrn_reflns_limit_l_min -11
_diffrn_reflns_number 6611
_diffrn_reflns_point_group_measured_fraction_full 0.996
_diffrn_reflns_point_group_measured_fraction_max 0.996
_diffrn_reflns_theta_full 25.242
_diffrn_reflns_theta_max 26.350
_diffrn_reflns_theta_min 3.522
_diffrn_source 'micro-focus sealed X-ray tube'
_exptl_absorpt_coefficient_mu 22.128
_exptl_absorpt_correction_T_max 1.00000
_exptl_absorpt_correction_T_min 0.09550
_exptl_absorpt_correction_type multi-scan
_exptl_absorpt_process_details
;
CrysAlisPro 1.171.39.35c (Rigaku Oxford Diffraction, 2017)
Empirical absorption correction using spherical harmonics,
 implemented in SCALE3 ABSPACK scaling algorithm.
;
_exptl_crystal_colour black
_exptl_crystal_density_diffrn 3.682
_exptl_crystal_description block
_exptl_crystal_F_000 1476
_exptl_crystal_size_max 0.19
_exptl_crystal_size_mid 0.10
_exptl_crystal_size_min 0.09
_refine_diff_density_max 0.889
_refine_diff_density_min -0.896
_refine_diff_density_rms 0.180
_refine_ls_abs_structure_details
;
 Flack x determined using 583 quotients [(I+)-(I-)]/[(I+)+(I-)]
 (Parsons, Flack and Wagner, Acta Cryst. B69 (2013) 249-259).
;
_refine_ls_abs_structure_Flack 0.35(3)
_refine_ls_extinction_method none
_refine_ls_goodness_of_fit_ref 1.013
_refine_ls_hydrogen_treatment constr
_refine_ls_matrix_type full
_refine_ls_number_parameters 75
_refine_ls_number_reflns 1627
_refine_ls_number_restraints 0
_refine_ls_restrained_S_all 1.013
_refine_ls_R_factor_all 0.0358
_refine_ls_R_factor_gt 0.0300
_refine_ls_shift/su_max 0.001
_refine_ls_shift/su_mean 0.000
_refine_ls_structure_factor_coef Fsqd
_refine_ls_weighting_details 'w=1/[\s^2^(Fo^2^)+(0.0403P)^2^] where P=(Fo^2^+2Fc^2^)/3'
_refine_ls_weighting_scheme calc
_refine_ls_wR_factor_gt 0.0707
_refine_ls_wR_factor_ref 0.0731
_reflns_Friedel_coverage 0.738
_reflns_Friedel_fraction_full 0.998
_reflns_Friedel_fraction_max 0.999
_reflns_number_gt 1496
_reflns_number_total 1627
_reflns_threshold_expression 'I > 2\s(I)'
_cod_data_source_file c9cc06906b2.cif
_cod_data_source_block wky
_cod_original_cell_volume 1489.93(12)
_cod_original_formula_sum 'C0.75 H4.50 Cu1.25 Ge N0.75 Se3'
_cod_database_code 7124379
_shelx_shelxl_version_number 2014/7
_shelx_space_group_comment
;
The symmetry employed for this shelxl refinement is uniquely defined
by the following loop, which should always be used as a source of
symmetry information in preference to the above space-group names.
They are only intended as comments.
;

loop_
_space_group_symop_operation_xyz
'x, y, z'
'-x, -y, z'
'y, -x, -z'
'-y, x, -z'
'-x+1/2, y+1/2, -z'
'x+1/2, -y+1/2, -z'
'-y+1/2, -x+1/2, z'
'y+1/2, x+1/2, z'

loop_
_atom_site_label
_atom_site_type_symbol
_atom_site_fract_x
_atom_site_fract_y
_atom_site_fract_z
_atom_site_U_iso_or_equiv
_atom_site_adp_type
_atom_site_occupancy
_atom_site_site_symmetry_order
_atom_site_calc_flag
_atom_site_refinement_flags_posn
_atom_site_refinement_flags_adp
_atom_site_refinement_flags_occupancy
Cu1 Cu 1.05680(11) 0.09669(11) 0.88635(15) 0.0274(3) Uani 1 1 d . . .
Cu2 Cu 1.0000 0.0000 0.5000 0.0290(6) Uani 1 4 d S T P
Ge1 Ge 0.83649(8) 0.16072(8) 0.75277(11) 0.0155(2) Uani 1 1 d . . .
Se1 Se 0.99936(8) 0.16105(8) 0.64554(10) 0.0203(2) Uani 1 1 d . . .
Se2 Se 0.69326(8) 0.19326(8) 0.58465(15) 0.0203(3) Uani 1 2 d S T P
Se3 Se 0.81158(8) 0.31158(8) 0.90380(16) 0.0226(3) Uani 1 2 d S T P
Se4 Se 0.79594(8) 0.01532(8) 0.90044(10) 0.0199(2) Uani 1 1 d . . .
N1 N 0.8177(11) 0.3177(11) 0.3052(17) 0.057(5) Uani 1 2 d S T P
H1D H 0.8246 0.3247 0.2052 0.086 Uiso 1 2 d R U P
H1E H 0.8327 0.2518 0.3319 0.086 Uiso 0.5 1 d R U P
H1F H 0.7523 0.3322 0.3319 0.086 Uiso 0.5 1 d R U P
N2 N 1.062(6) 0.438(6) 0.791(8) 0.21(5) Uani 0.5 2 d S T P
H2A H 1.0732 0.5061 0.7619 0.313 Uiso 0.25 1 d R U P
H2B H 1.1101 0.3906 0.7490 0.313 Uiso 0.5 2 d R U P
H2C H 0.9988 0.4202 0.7609 0.313 Uiso 0.25 1 d R U P
C1 C 0.8898(15) 0.3898(15) 0.384(3) 0.070(7) Uani 1 2 d S T P
H1A H 0.9282 0.4283 0.3105 0.106 Uiso 1 2 d R U P
H1B H 0.8511 0.4383 0.4457 0.106 Uiso 0.5 1 d R U P
H1C H 0.9368 0.3526 0.4457 0.106 Uiso 0.5 1 d R U P
C2 C 1.058(5) 0.442(5) 0.942(19) 0.39(13) Uani 0.5 2 d S T P
H2D H 1.0730 0.5026 0.9829 0.580 Uiso 0.25 1 d R U P
H2E H 0.9936 0.4110 0.9818 0.580 Uiso 0.25 1 d R U P
H2F H 1.1124 0.3872 0.9691 0.580 Uiso 0.5 2 d R U P

loop_
_atom_site_aniso_label
_atom_site_aniso_U_11
_atom_site_aniso_U_22
_atom_site_aniso_U_33
_atom_site_aniso_U_23
_atom_site_aniso_U_13
_atom_site_aniso_U_12
Cu1 0.0300(8) 0.0266(7) 0.0255(6) -0.0026(6) -0.0037(6) 0.0038(5)
Cu2 0.0322(10) 0.0322(10) 0.0224(12) 0.000 0.000 0.000
Ge1 0.0162(5) 0.0156(5) 0.0147(4) 0.0002(4) 0.0007(4) 0.0029(4)
Se1 0.0189(5) 0.0239(5) 0.0180(4) -0.0012(4) 0.0040(4) 0.0003(5)
Se2 0.0221(5) 0.0221(5) 0.0166(6) -0.0045(4) -0.0045(4) 0.0044(6)
Se3 0.0227(5) 0.0227(5) 0.0224(7) -0.0074(4) -0.0074(4) 0.0076(5)
Se4 0.0212(5) 0.0188(5) 0.0195(4) 0.0041(4) -0.0006(4) -0.0016(4)
N1 0.066(8) 0.066(8) 0.041(9) 0.020(7) 0.020(7) 0.022(10)
N2 0.19(6) 0.19(6) 0.25(7) -0.12(6) 0.12(6) -0.19(6)
C1 0.075(11) 0.075(11) 0.061(14) 0.014(11) 0.014(11) 0.028(14)
C2 0.08(4) 0.08(4) 1.0(3) 0.28(10) -0.28(10) -0.09(4)

loop_
_atom_type_symbol
_atom_type_description
_atom_type_scat_dispersion_real
_atom_type_scat_dispersion_imag
_atom_type_scat_source
C C 0.0033 0.0016 'International Tables Vol C Tables 4.2.6.8 and 6.1.1.4'
H H 0.0000 0.0000 'International Tables Vol C Tables 4.2.6.8 and 6.1.1.4'
N N 0.0061 0.0033 'International Tables Vol C Tables 4.2.6.8 and 6.1.1.4'
Cu Cu 0.3201 1.2651 'International Tables Vol C Tables 4.2.6.8 and 6.1.1.4'
Ge Ge 0.1547 1.8001 'International Tables Vol C Tables 4.2.6.8 and 6.1.1.4'
Se Se -0.0929 2.2259 'International Tables Vol C Tables 4.2.6.8 and 6.1.1.4'

loop_
_geom_angle_atom_site_label_1
_geom_angle_atom_site_label_2
_geom_angle_atom_site_label_3
_geom_angle
_geom_angle_site_symmetry_1
_geom_angle_site_symmetry_3
Se4 Cu1 Se4 118.91(6) 2_755 3_667
Se4 Cu1 Se1 119.93(7) 2_755 .
Se4 Cu1 Se1 115.57(6) 3_667 .
Se4 Cu1 Cu1 113.74(6) 2_755 4_647
Se4 Cu1 Cu1 52.92(6) 3_667 4_647
Se1 Cu1 Cu1 118.23(7) . 4_647
Se4 Cu1 Cu1 53.45(5) 2_755 3_667
Se4 Cu1 Cu1 83.31(6) 3_667 3_667
Se1 Cu1 Cu1 156.26(7) . 3_667
Cu1 Cu1 Cu1 60.44(5) 4_647 3_667
Se4 Cu1 Cu1 83.18(6) 2_755 2_755
Se4 Cu1 Cu1 112.56(5) 3_667 2_755
Se1 Cu1 Cu1 98.12(5) . 2_755
Cu1 Cu1 Cu1 59.78(3) 4_647 2_755
Cu1 Cu1 Cu1 59.78(3) 3_667 2_755
Se1 Cu2 Se1 116.22(4) 4_646 3_666
Se1 Cu2 Se1 106.21(2) 4_646 2_755
Se1 Cu2 Se1 106.21(2) 3_666 2_755
Se1 Cu2 Se1 106.21(2) 4_646 .
Se1 Cu2 Se1 106.21(2) 3_666 .
Se1 Cu2 Se1 116.22(4) 2_755 .
Se1 Ge1 Se4 115.79(5) . .
Se1 Ge1 Se3 110.69(6) . .
Se4 Ge1 Se3 107.92(5) . .
Se1 Ge1 Se2 116.21(5) . .
Se4 Ge1 Se2 108.31(6) . .
Se3 Ge1 Se2 95.91(5) . .
Ge1 Se1 Cu1 85.01(5) . .
Ge1 Se1 Cu2 102.69(5) . .
Cu1 Se1 Cu2 100.09(5) . .
Ge1 Se2 Ge1 83.30(6) 8_545 .
Ge1 Se3 Ge1 84.46(6) 8_545 .
Ge1 Se4 Cu1 106.06(5) . 2_755
Ge1 Se4 Cu1 97.69(5) . 4_647
Cu1 Se4 Cu1 73.63(7) 2_755 4_647

loop_
_geom_bond_atom_site_label_1
_geom_bond_atom_site_label_2
_geom_bond_distance
_geom_bond_site_symmetry_2
Cu1 Se4 2.3964(17) 2_755
Cu1 Se4 2.4129(15) 3_667
Cu1 Se1 2.4175(16) .
Cu1 Cu1 2.882(2) 4_647
Cu1 Cu1 2.882(2) 3_667
Cu1 Cu1 2.901(3) 2_755
Cu2 Se1 2.4535(10) 4_646
Cu2 Se1 2.4535(10) 3_666
Cu2 Se1 2.4535(10) 2_755
Cu2 Se1 2.4535(10) .
Ge1 Se1 2.3130(14) .
Ge1 Se4 2.3540(14) .
Ge1 Se3 2.3917(14) .
Ge1 Se2 2.4189(14) .
Se2 Ge1 2.4189(14) 8_545
Se3 Ge1 2.3917(14) 8_545
Se4 Cu1 2.3964(17) 2_755
Se4 Cu1 2.4129(15) 4_647
N1 C1 1.49(3) .
N2 C2 1.35(16) .

loop_
_geom_hbond_atom_site_label_D
_geom_hbond_atom_site_label_H
_geom_hbond_atom_site_label_A
_geom_hbond_distance_DH
_geom_hbond_distance_HA
_geom_hbond_distance_DA
_geom_hbond_angle_DHA
_geom_hbond_site_symmetry_A
N1 H1D Se3 0.90 2.69 3.577(15) 166.8 1_554
N2 H2A Se3 0.93 3.06 3.77(3) 133.7 2_765
N2 H2C Se3 0.89 3.08 3.77(3) 135.8 .
C1 H1B Se1 0.97 3.14 4.023(14) 152.5 8_545
C1 H1C Se1 0.95 3.16 4.023(14) 152.6 .
C2 H2D Se3 0.89 2.92 3.623(17) 137.9 2_765
C2 H2E Se3 0.99 2.77 3.623(17) 144.5 .
C2 H2E Se4 0.99 2.89 3.43(5) 114.9 3_667
C2 H2E Se4 0.99 2.89 3.43(5) 114.9 3_667
C2 H2F Se4 1.02 2.93 3.43(5) 110.5 6_557
